data_7706025
loop_
_publ_author_name
'Boniolo, Manuel'
'Chernev, Petko'
'Cheah, Mun Hon'
'Heizmann, Philipp A.'
'Huang, Ping'
'Shylin, Sergii I.'
'Salhi, Nessima'
'Hossain, Md Kamal'
'Gupta, Arvind K.'
'Messinger, Johannes'
'Thapper, Anders'
'Lundberg, Marcus'

_publ_section_title
;
 Electronic and geometric structure effects on one-electron oxidation of
 first-row transition metals in the same ligand framework.
;
_journal_issue 2
_journal_name_full 'Dalton transactions (Cambridge, England : 2003)'
_journal_page_first 660
_journal_page_last 674
_journal_paper_doi 10.1039/d0dt03695a
_journal_volume 50
_journal_year 2021
_chemical_formula_moiety 'C27 H21 Cl Mn N5 O2, F6 P'
_chemical_formula_sum 'C27 H21 Cl F6 Mn N5 O2 P'
_chemical_formula_weight 682.85
_chemical_name_common '[Mn(Py5OH)Cl]PF6'
_space_group_crystal_system orthorhombic
_space_group_IT_number 26
_space_group_name_Hall 'P 2c -2'
_space_group_name_H-M_alt 'P m c 21'
_atom_sites_solution_hydrogens geom
_audit_creation_date 2018-11-28
_audit_creation_method
;
Olex2 1.2
(compiled 2018.05.29 svn.r3508 for OlexSys, GUI svn.r5506)
;
_audit_update_record
;
2020-07-01 deposited with the CCDC.	2020-12-01 downloaded from the CCDC.
;
_cell_angle_alpha 90
_cell_angle_beta 90
_cell_angle_gamma 90
_cell_formula_units_Z 2
_cell_length_a 11.1177(15)
_cell_length_b 8.6687(11)
_cell_length_c 16.8075(17)
_cell_measurement_reflns_used 605
_cell_measurement_temperature 150(2)
_cell_measurement_theta_max 2.35
_cell_measurement_theta_min 19.30
_cell_volume 1619.8(3)
_computing_cell_refinement 'Bruker SAINT'
_computing_data_collection 'Bruker APEX2'
_computing_data_reduction 'Bruker SAINT'
_computing_molecular_graphics 'Olex2 (Dolomanov et al., 2009)'
_computing_publication_material 'Olex2 (Dolomanov et al., 2009)'
_computing_structure_refinement 'XL (Sheldrick, 2008)'
_computing_structure_solution 'SHELXS-97 (Sheldrick 2008)'
_diffrn_ambient_temperature 150(2)
_diffrn_measured_fraction_theta_full 0.989
_diffrn_measured_fraction_theta_max 0.989
_diffrn_measurement_device_type 'Bruker APEX-II CCD'
_diffrn_measurement_method '\f and \w scans'
_diffrn_radiation_type MoK\a
_diffrn_radiation_wavelength 0.71073
_diffrn_reflns_av_R_equivalents 0.0780
_diffrn_reflns_av_unetI/netI 0.1073
_diffrn_reflns_Laue_measured_fraction_full 0.989
_diffrn_reflns_Laue_measured_fraction_max 0.989
_diffrn_reflns_limit_h_max 12
_diffrn_reflns_limit_h_min -10
_diffrn_reflns_limit_k_max 10
_diffrn_reflns_limit_k_min -6
_diffrn_reflns_limit_l_max 19
_diffrn_reflns_limit_l_min -19
_diffrn_reflns_number 5754
_diffrn_reflns_point_group_measured_fraction_full 0.976
_diffrn_reflns_point_group_measured_fraction_max 0.976
_diffrn_reflns_theta_full 24.980
_diffrn_reflns_theta_max 24.980
_diffrn_reflns_theta_min 1.832
_exptl_absorpt_coefficient_mu 0.605
_exptl_absorpt_correction_T_max 0.7457
_exptl_absorpt_correction_T_min 0.5544
_exptl_absorpt_correction_type multi-scan
_exptl_absorpt_process_details SADABS
_exptl_crystal_colour colourless
_exptl_crystal_density_diffrn 1.400
_exptl_crystal_description rock
_exptl_crystal_F_000 690
_exptl_crystal_size_max 0.26
_exptl_crystal_size_mid 0.18
_exptl_crystal_size_min 0.16
_refine_diff_density_max 0.358
_refine_diff_density_min -0.736
_refine_diff_density_rms 0.150
_refine_ls_abs_structure_details
;
 Flack x determined using 770 quotients [(I+)-(I-)]/[(I+)+(I-)]
 (Parsons, Flack and Wagner, Acta Cryst. B69 (2013) 249-259).
;
_refine_ls_abs_structure_Flack -0.01(5)
_refine_ls_extinction_method none
_refine_ls_goodness_of_fit_ref 0.989
_refine_ls_hydrogen_treatment constr
_refine_ls_matrix_type full
_refine_ls_number_parameters 222
_refine_ls_number_reflns 2933
_refine_ls_number_restraints 1
_refine_ls_restrained_S_all 0.989
_refine_ls_R_factor_all 0.0807
_refine_ls_R_factor_gt 0.0612
_refine_ls_shift/su_max 0.015
_refine_ls_shift/su_mean 0.001
_refine_ls_structure_factor_coef Fsqd
_refine_ls_weighting_details 'w=1/[\s^2^(Fo^2^)+(0.0827P)^2^] where P=(Fo^2^+2Fc^2^)/3'
_refine_ls_weighting_scheme calc
_refine_ls_wR_factor_gt 0.1501
_refine_ls_wR_factor_ref 0.1649
_reflns_Friedel_coverage 0.898
_reflns_Friedel_fraction_full 0.962
_reflns_Friedel_fraction_max 0.962
_reflns_number_gt 2243
_reflns_number_total 2933
_reflns_threshold_expression 'I > 2\s(I)'
_cod_data_source_file d0dt03695a2.cif
_cod_data_source_block 1_a
_cod_depositor_comments 'Adding full bibliography for 7706025--7706027.cif.'
_cod_database_code 7706025
_shelx_shelxl_version_number 2014/7
_shelx_space_group_comment
;
The symmetry employed for this shelxl refinement is uniquely defined
by the following loop, which should always be used as a source of
symmetry information in preference to the above space-group names.
They are only intended as comments.
;
_olex2_refinement_description
;
1. Fixed Uiso
 At 1.2 times of:
  All C(H) groups
 At 1.5 times of:
  All O(H) groups
2. Others
 Fixed Sof: H1(0.5) H2A(0.5)
3.a Aromatic/amide H refined with riding coordinates:
 C2(H2), C3(H3), C4(H4), C8(H8), C9(H9), C10(H10), C11(H11), C14(H14),
 C15(H15), C16(H16), C17(H17)
3.b Idealised tetrahedral OH refined as rotating group:
 O1(H1), O2(H2A)
;
_olex2_submission_special_instructions 'No special instructions were received'

loop_
_space_group_symop_operation_xyz
'x, y, z'
'-x, -y, z+1/2'
'x, -y, z+1/2'
'-x, y, z'

loop_
_atom_site_label
_atom_site_type_symbol
_atom_site_fract_x
_atom_site_fract_y
_atom_site_fract_z
_atom_site_U_iso_or_equiv
_atom_site_adp_type
_atom_site_occupancy
_atom_site_site_symmetry_order
_atom_site_calc_flag
_atom_site_refinement_flags_posn
_atom_site_refinement_flags_adp
_atom_site_refinement_flags_occupancy
_atom_site_disorder_assembly
_atom_site_disorder_group
C1 C 0.5000 0.8875(14) 0.7494(6) 0.027(3) Uani 1 2 d S T P . .
C2 C 0.5000 0.990(2) 0.8129(10) 0.054(5) Uani 1 2 d S T P . .
H2 H 0.5000 0.9532 0.8648 0.065 Uiso 1 2 calc RS T P . .
C3 C 0.5000 1.1436(18) 0.7986(9) 0.065(6) Uani 1 2 d S T P . .
H3 H 0.5000 1.2129 0.8408 0.078 Uiso 1 2 calc RS T P . .
C4 C 0.5000 1.1988(17) 0.7193(8) 0.042(4) Uani 1 2 d S T P . .
H4 H 0.5000 1.3041 0.7088 0.050 Uiso 1 2 calc RS T P . .
C5 C 0.5000 1.0903(14) 0.6566(8) 0.022(3) Uani 1 2 d S T P . .
C6 C 0.5000 1.1389(14) 0.5698(10) 0.034(3) Uani 1 2 d S T P . .
C7 C 0.6153(10) 1.0872(10) 0.5272(5) 0.030(2) Uani 1 1 d . . . . .
C8 C 0.7247(9) 0.8828(14) 0.4753(6) 0.040(3) Uani 1 1 d . . . . .
H8 H 0.7348 0.7770 0.4687 0.048 Uiso 1 1 calc R . . . .
C9 C 0.8098(11) 0.9837(14) 0.4410(8) 0.052(3) Uani 1 1 d . . . . .
H9 H 0.8730 0.9473 0.4099 0.063 Uiso 1 1 calc R . . . .
C10 C 0.7950(11) 1.1348(12) 0.4555(8) 0.050(3) Uani 1 1 d . . . . .
H10 H 0.8530 1.2038 0.4375 0.060 Uiso 1 1 calc R . . . .
C11 C 0.6971(10) 1.1908(12) 0.4960(6) 0.037(3) Uani 1 1 d . . . . .
H11 H 0.6861 1.2964 0.5023 0.044 Uiso 1 1 calc R . . . .
C12 C 0.5000 0.7120(13) 0.7655(7) 0.020(3) Uani 1 2 d S T P . .
C13 C 0.3870(8) 0.6351(10) 0.7317(5) 0.024(2) Uani 1 1 d . . . . .
C14 C 0.2730(9) 0.5719(11) 0.6210(6) 0.033(2) Uani 1 1 d . . . . .
H14 H 0.2601 0.5780 0.5664 0.040 Uiso 1 1 calc R . . . .
C15 C 0.1925(10) 0.4921(14) 0.6666(6) 0.039(3) Uani 1 1 d . . . . .
H15 H 0.1271 0.4437 0.6428 0.047 Uiso 1 1 calc R . . . .
C16 C 0.2081(11) 0.4834(14) 0.7474(6) 0.048(3) Uani 1 1 d . . . . .
H16 H 0.1542 0.4302 0.7797 0.058 Uiso 1 1 calc R . . . .
C17 C 0.3074(10) 0.5571(11) 0.7787(6) 0.037(3) Uani 1 1 d . . . . .
H17 H 0.3205 0.5536 0.8333 0.044 Uiso 1 1 calc R . . . .
Cl1 Cl 0.5000 0.5802(3) 0.46131(18) 0.0301(9) Uani 1 2 d S T P . .
F1 F 0.0000 0.4107(9) 0.3788(4) 0.037(2) Uani 1 2 d S T P . .
F2 F 0.0000 0.4016(9) 0.5122(5) 0.044(2) Uani 1 2 d S T P . .
F3 F 0.0000 0.6615(10) 0.5147(5) 0.047(2) Uani 1 2 d S T P . .
F4 F 0.1427(5) 0.5359(7) 0.4452(4) 0.0449(15) Uani 1 1 d . . . . .
F5 F 0.0000 0.6731(9) 0.3797(5) 0.045(2) Uani 1 2 d S T P . .
Mn1 Mn 0.5000 0.7642(2) 0.57257(11) 0.0228(5) Uani 1 2 d S T P . .
N1 N 0.5000 0.9356(11) 0.6730(6) 0.019(2) Uani 1 2 d S T P . .
N2 N 0.3695(7) 0.6415(9) 0.6517(4) 0.0267(18) Uani 1 1 d . . . . .
N3 N 0.6303(8) 0.9334(8) 0.5168(5) 0.0305(19) Uani 1 1 d . . . . .
O1 O 0.5000 1.3011(9) 0.5750(7) 0.037(2) Uani 1 2 d S T P . .
H1 H 0.4306 1.3323 0.5785 0.055 Uiso 0.5 1 calc GR . . . .
O2 O 0.5000 0.6998(10) 0.8495(5) 0.029(2) Uani 1 2 d S T P . .
H2A H 0.4870 0.6101 0.8623 0.044 Uiso 0.5 1 calc GR . . . .
P1 P 0.0000 0.5369(4) 0.4471(2) 0.0278(8) Uani 1 2 d S T P . .

loop_
_atom_site_aniso_label
_atom_site_aniso_U_11
_atom_site_aniso_U_22
_atom_site_aniso_U_33
_atom_site_aniso_U_23
_atom_site_aniso_U_13
_atom_site_aniso_U_12
C1 0.059(10) 0.012(6) 0.011(6) -0.005(5) 0.000 0.000
C2 0.106(16) 0.029(9) 0.027(8) -0.005(7) 0.000 0.000
C3 0.15(2) 0.022(9) 0.020(8) -0.007(6) 0.000 0.000
C4 0.092(14) 0.016(7) 0.018(7) -0.010(5) 0.000 0.000
C5 0.029(8) 0.011(6) 0.027(7) -0.010(5) 0.000 0.000
C6 0.056(10) 0.015(6) 0.030(7) 0.002(7) 0.000 0.000
C7 0.058(7) 0.013(5) 0.018(5) -0.003(3) -0.010(4) -0.007(5)
C8 0.031(7) 0.040(6) 0.050(7) -0.001(5) 0.000(5) 0.002(5)
C9 0.040(7) 0.055(7) 0.061(8) 0.014(6) 0.005(7) -0.017(6)
C10 0.054(8) 0.035(6) 0.060(7) -0.009(6) 0.010(7) -0.017(6)
C11 0.038(6) 0.032(6) 0.040(6) 0.006(5) -0.016(5) -0.002(5)
C12 0.043(9) 0.009(6) 0.009(5) 0.006(5) 0.000 0.000
C13 0.022(5) 0.021(5) 0.028(5) 0.006(4) 0.001(4) 0.002(4)
C14 0.030(6) 0.035(6) 0.033(5) 0.000(4) 0.002(5) -0.005(5)
C15 0.021(6) 0.056(7) 0.039(6) 0.013(5) -0.004(5) -0.007(5)
C16 0.050(8) 0.067(8) 0.027(6) 0.002(5) 0.014(5) -0.030(7)
C17 0.032(7) 0.046(7) 0.032(6) 0.003(5) 0.012(5) 0.004(5)
Cl1 0.051(2) 0.0199(16) 0.0194(16) -0.0031(13) 0.000 0.000
F1 0.047(5) 0.038(4) 0.027(4) -0.015(4) 0.000 0.000
F2 0.074(7) 0.027(4) 0.031(4) 0.013(4) 0.000 0.000
F3 0.073(6) 0.040(5) 0.029(4) -0.018(4) 0.000 0.000
F4 0.029(3) 0.054(4) 0.051(4) -0.010(3) -0.007(3) -0.004(3)
F5 0.071(7) 0.021(4) 0.043(5) 0.016(4) 0.000 0.000
Mn1 0.0334(11) 0.0188(10) 0.0161(8) -0.0015(8) 0.000 0.000
N1 0.027(6) 0.007(5) 0.024(6) 0.000(4) 0.000 0.000
N2 0.029(5) 0.019(4) 0.032(4) -0.001(3) 0.006(4) 0.008(4)
N3 0.039(5) 0.022(4) 0.030(4) -0.003(4) 0.005(4) 0.012(4)
O1 0.070(7) 0.010(4) 0.030(5) 0.007(5) 0.000 0.000
O2 0.050(7) 0.021(5) 0.018(5) -0.003(4) 0.000 0.000
P1 0.032(2) 0.0265(19) 0.0249(18) -0.0048(16) 0.000 0.000

loop_
_atom_type_symbol
_atom_type_description
_atom_type_scat_dispersion_real
_atom_type_scat_dispersion_imag
_atom_type_scat_source
C C 0.0033 0.0016 'International Tables Vol C Tables 4.2.6.8 and 6.1.1.4'
H H 0.0000 0.0000 'International Tables Vol C Tables 4.2.6.8 and 6.1.1.4'
Cl Cl 0.1484 0.1585 'International Tables Vol C Tables 4.2.6.8 and 6.1.1.4'
F F 0.0171 0.0103 'International Tables Vol C Tables 4.2.6.8 and 6.1.1.4'
Mn Mn 0.3368 0.7283 'International Tables Vol C Tables 4.2.6.8 and 6.1.1.4'
N N 0.0061 0.0033 'International Tables Vol C Tables 4.2.6.8 and 6.1.1.4'
O O 0.0106 0.0060 'International Tables Vol C Tables 4.2.6.8 and 6.1.1.4'
P P 0.1023 0.0942 'International Tables Vol C Tables 4.2.6.8 and 6.1.1.4'

loop_
_geom_angle_atom_site_label_1
_geom_angle_atom_site_label_2
_geom_angle_atom_site_label_3
_geom_angle
_geom_angle_site_symmetry_1
_geom_angle_site_symmetry_3
_geom_angle_publ_flag
C2 C1 C12 119.7(12) . . ?
N1 C1 C2 122.2(13) . . ?
N1 C1 C12 118.1(10) . . ?
C3 C2 C1 119.6(15) . . ?
C2 C3 C4 120.0(14) . . ?
C5 C4 C3 118.5(13) . . ?
C4 C5 C6 122.2(11) . . ?
N1 C5 C4 120.1(12) . . ?
N1 C5 C6 117.7(10) . . ?
C5 C6 C7 111.5(7) . 4_655 ?
C5 C6 C7 111.5(7) . . ?
C7 C6 C7 113.2(12) . 4_655 ?
O1 C6 C5 102.6(11) . . ?
O1 C6 C7 108.7(7) . . ?
O1 C6 C7 108.7(7) . 4_655 ?
C11 C7 C6 122.5(9) . . ?
N3 C7 C6 116.8(9) . . ?
N3 C7 C11 120.6(10) . . ?
N3 C8 C9 122.5(11) . . ?
C10 C9 C8 116.6(12) . . ?
C9 C10 C11 122.2(11) . . ?
C10 C11 C7 118.7(10) . . ?
C13 C12 C1 111.3(6) 4_655 . ?
C13 C12 C1 111.3(6) . . ?
C13 C12 C13 110.2(10) 4_655 . ?
O2 C12 C1 104.3(9) . . ?
O2 C12 C13 109.7(6) . 4_655 ?
O2 C12 C13 109.7(6) . . ?
C17 C13 C12 122.2(8) . . ?
N2 C13 C12 117.8(8) . . ?
N2 C13 C17 119.9(9) . . ?
N2 C14 C15 122.6(9) . . ?
C14 C15 C16 120.1(11) . . ?
C15 C16 C17 116.9(10) . . ?
C13 C17 C16 121.9(10) . . ?
N1 Mn1 Cl1 179.1(3) . . ?
N1 Mn1 N3 83.3(3) . 4_655 ?
N1 Mn1 N3 83.3(3) . . ?
N2 Mn1 Cl1 98.3(2) 4_655 . ?
N2 Mn1 Cl1 98.3(2) . . ?
N2 Mn1 N1 82.4(3) . . ?
N2 Mn1 N1 82.4(3) 4_655 . ?
N2 Mn1 N2 80.9(4) 4_655 . ?
N2 Mn1 N3 98.0(3) . 4_655 ?
N2 Mn1 N3 165.7(3) . . ?
N2 Mn1 N3 98.0(3) 4_655 . ?
N2 Mn1 N3 165.7(3) 4_655 4_655 ?
N3 Mn1 Cl1 96.0(2) 4_655 . ?
N3 Mn1 Cl1 96.0(2) . . ?
N3 Mn1 N3 79.5(4) 4_655 . ?
C1 N1 C5 119.6(10) . . ?
C1 N1 Mn1 120.6(8) . . ?
C5 N1 Mn1 119.8(8) . . ?
C13 N2 Mn1 120.9(6) . . ?
C14 N2 C13 118.7(8) . . ?
C14 N2 Mn1 120.4(6) . . ?
C7 N3 Mn1 120.3(7) . . ?
C8 N3 C7 119.3(9) . . ?
C8 N3 Mn1 120.4(7) . . ?
F1 P1 F2 89.4(4) . . ?
F1 P1 F5 89.8(5) . . ?
F2 P1 F5 179.2(5) . . ?
F3 P1 F1 179.9(5) . . ?
F3 P1 F2 90.5(5) . . ?
F3 P1 F4 91.0(3) . 4 ?
F3 P1 F4 91.0(3) . . ?
F3 P1 F5 90.3(5) . . ?
F4 P1 F1 89.0(3) . . ?
F4 P1 F1 89.0(3) 4 . ?
F4 P1 F2 90.5(3) 4 . ?
F4 P1 F2 90.5(3) . . ?
F4 P1 F4 177.7(5) . 4 ?
F4 P1 F5 89.5(3) . . ?
F4 P1 F5 89.5(3) 4 . ?

loop_
_geom_bond_atom_site_label_1
_geom_bond_atom_site_label_2
_geom_bond_distance
_geom_bond_site_symmetry_2
_geom_bond_publ_flag
C1 C2 1.388(19) . ?
C1 C12 1.545(16) . ?
C1 N1 1.350(15) . ?
C2 C3 1.35(2) . ?
C3 C4 1.42(2) . ?
C4 C5 1.413(17) . ?
C5 C6 1.52(2) . ?
C5 N1 1.369(15) . ?
C6 C7 1.535(14) 4_655 ?
C6 C7 1.535(14) . ?
C6 O1 1.409(14) . ?
C7 C11 1.382(14) . ?
C7 N3 1.355(11) . ?
C8 C9 1.412(15) . ?
C8 N3 1.334(13) . ?
C9 C10 1.343(16) . ?
C10 C11 1.372(15) . ?
C12 C13 1.531(11) . ?
C12 C13 1.531(11) 4_655 ?
C12 O2 1.416(14) . ?
C13 C17 1.365(13) . ?
C13 N2 1.360(11) . ?
C14 C15 1.367(15) . ?
C14 N2 1.335(13) . ?
C15 C16 1.372(14) . ?
C16 C17 1.380(16) . ?
Cl1 Mn1 2.458(4) . ?
F1 P1 1.586(8) . ?
F2 P1 1.605(8) . ?
F3 P1 1.568(8) . ?
F4 P1 1.587(6) . ?
F5 P1 1.637(8) . ?
Mn1 N1 2.249(10) . ?
Mn1 N2 2.237(8) 4_655 ?
Mn1 N2 2.237(8) . ?
Mn1 N3 2.265(8) 4_655 ?
Mn1 N3 2.265(8) . ?
P1 F4 1.587(6) 4 ?

loop_
_smtbx_masks_void_nr
_smtbx_masks_void_average_x
_smtbx_masks_void_average_y
_smtbx_masks_void_average_z
_smtbx_masks_void_volume
_smtbx_masks_void_count_electrons
_smtbx_masks_void_content
1 0.000 0.004 0.203 185.6 68.6 ?
2 0.000 -0.004 0.703 185.6 68.6 ?
